data_4516254
loop_
_publ_author_name
'Laffoon, Summer D.'
'Chan, Vincent S.'
'Fickes, Michael G.'
'Kotecki, Brian'
'Ickes, Andrew R.'
'Henle, Jeremy'
'Napolitano, Jos\'e G.'
'Franczyk, Thaddeus S.'
'Dunn, Travis B.'
'Barnes, David M.'
'Haight, Anthony R.'
'Henry, Rodger F.'
'Shekhar, Shashank'

_publ_section_title
;
 Pd-Catalyzed Cross-Coupling Reactions Promoted by Biaryl Phosphorinane
 Ligands
;
_journal_name_full 'ACS Catalysis'
_journal_page_first 11691
_journal_paper_doi 10.1021/acscatal.9b03012
_journal_year 2019
_chemical_formula_sum 'C47 H63 Br N O4 P Pd'
_chemical_formula_weight 923.26
_chemical_name_common Ox_5k
_space_group_crystal_system monoclinic
_space_group_IT_number 14
_space_group_name_Hall '-P 2ybc'
_space_group_name_H-M_alt 'P 1 21/c 1'
_atom_sites_solution_hydrogens geom
_audit_creation_method SHELXL-2016/6
_cell_angle_alpha 90
_cell_angle_beta 91.981(10)
_cell_angle_gamma 90
_cell_formula_units_Z 4
_cell_length_a 13.126(9)
_cell_length_b 11.472(8)
_cell_length_c 28.93(2)
_cell_measurement_reflns_used 5577
_cell_measurement_temperature 100(2)
_cell_measurement_theta_max 25.834
_cell_measurement_theta_min 2.267
_cell_volume 4354(5)
_computing_structure_refinement 'SHELXL-2016/6 (Sheldrick, 2016)'
_computing_structure_solution 'SHELXT 2014/4 (Sheldrick, 2014)'
_diffrn_ambient_temperature 100(2)
_diffrn_measured_fraction_theta_full 1.000
_diffrn_measured_fraction_theta_max 0.991
_diffrn_measurement_device_type CCD
_diffrn_measurement_method 'Omega Scan'
_diffrn_radiation_type MoK\a
_diffrn_radiation_wavelength 0.71073
_diffrn_reflns_av_R_equivalents 0.1486
_diffrn_reflns_av_unetI/netI 0.1311
_diffrn_reflns_Laue_measured_fraction_full 1.000
_diffrn_reflns_Laue_measured_fraction_max 0.991
_diffrn_reflns_limit_h_max 16
_diffrn_reflns_limit_h_min -16
_diffrn_reflns_limit_k_max 14
_diffrn_reflns_limit_k_min -14
_diffrn_reflns_limit_l_max 36
_diffrn_reflns_limit_l_min -36
_diffrn_reflns_number 48392
_diffrn_reflns_point_group_measured_fraction_full 1.000
_diffrn_reflns_point_group_measured_fraction_max 0.991
_diffrn_reflns_theta_full 25.242
_diffrn_reflns_theta_max 27.065
_diffrn_reflns_theta_min 1.409
_diffrn_source 'Sealed Tube'
_exptl_absorpt_coefficient_mu 1.424
_exptl_absorpt_correction_type multi-scan
_exptl_crystal_colour Yellow
_exptl_crystal_density_diffrn 1.409
_exptl_crystal_description Blade
_exptl_crystal_F_000 1920
_exptl_crystal_size_max 0.200
_exptl_crystal_size_mid 0.050
_exptl_crystal_size_min 0.020
_exptl_transmission_factor_max 1
_exptl_transmission_factor_min 0.712
_refine_diff_density_max 0.935
_refine_diff_density_min -1.196
_refine_diff_density_rms 0.121
_refine_ls_extinction_method none
_refine_ls_goodness_of_fit_ref 1.024
_refine_ls_hydrogen_treatment constr
_refine_ls_matrix_type full
_refine_ls_number_parameters 504
_refine_ls_number_reflns 9496
_refine_ls_number_restraints 0
_refine_ls_restrained_S_all 1.024
_refine_ls_R_factor_all 0.1130
_refine_ls_R_factor_gt 0.0553
_refine_ls_shift/su_max 0.038
_refine_ls_shift/su_mean 0.002
_refine_ls_structure_factor_coef Fsqd
_refine_ls_weighting_details 'w=1/[\s^2^(Fo^2^)] where P=(Fo^2^+2Fc^2^)/3'
_refine_ls_weighting_scheme calc
_refine_ls_wR_factor_gt 0.1030
_refine_ls_wR_factor_ref 0.1209
_reflns_Friedel_coverage 0.000
_reflns_number_gt 5928
_reflns_number_total 9496
_reflns_threshold_expression 'I > 2\s(I)'
_cod_data_source_file cs9b03012_si_001.cif
_cod_data_source_block Ox_5k
_cod_original_sg_symbol_H-M 'P 21/c'
_cod_database_code 4516254
_shelx_shelxl_version_number 2016/6
_shelx_space_group_comment
;
The symmetry employed for this shelxl refinement is uniquely defined
by the following loop, which should always be used as a source of
symmetry information in preference to the above space-group names.
They are only intended as comments.
;
_shelx_estimated_absorpt_t_min 0.764
_shelx_estimated_absorpt_t_max 0.972

loop_
_space_group_symop_operation_xyz
'x, y, z'
'-x, y+1/2, -z+1/2'
'-x, -y, -z'
'x, -y-1/2, z-1/2'

loop_
_atom_site_label
_atom_site_type_symbol
_atom_site_fract_x
_atom_site_fract_y
_atom_site_fract_z
_atom_site_U_iso_or_equiv
_atom_site_adp_type
_atom_site_occupancy
_atom_site_site_symmetry_order
_atom_site_calc_flag
_atom_site_refinement_flags_posn
_atom_site_refinement_flags_adp
Pd1 Pd 0.37156(3) 0.33906(3) 0.37577(2) 0.01828(10) Uani 1 1 d . .
Br1 Br 0.45428(4) 0.53085(4) 0.37508(2) 0.03988(17) Uani 1 1 d . .
P1 P 0.28683(9) 0.16230(9) 0.36409(4) 0.0174(3) Uani 1 1 d . .
O1 O 0.2725(3) -0.1032(2) 0.35361(12) 0.0292(8) Uani 1 1 d . .
O2 O 0.6648(2) 0.0530(3) 0.38466(11) 0.0255(8) Uani 1 1 d . .
O3 O -0.0372(2) 0.1902(3) 0.36036(11) 0.0306(8) Uani 1 1 d . .
O4 O -0.0085(3) 0.0450(3) 0.30968(12) 0.0347(9) Uani 1 1 d . .
N1 N -0.0632(4) 0.7437(4) 0.39606(17) 0.0481(13) Uani 1 1 d . .
C1 C 0.3888(3) 0.0522(4) 0.36541(14) 0.0184(10) Uani 1 1 d . .
C2 C 0.3707(4) -0.0707(4) 0.36069(16) 0.0219(11) Uani 1 1 d . .
C3 C 0.2510(4) -0.2217(4) 0.3447(2) 0.0389(14) Uani 1 1 d . .
H3A H 0.293207 -0.249341 0.319610 0.058 Uiso 1 1 calc R U
H3B H 0.178826 -0.230368 0.335522 0.058 Uiso 1 1 calc R U
H3C H 0.266064 -0.267607 0.372629 0.058 Uiso 1 1 calc R U
C4 C 0.4494(4) -0.1478(4) 0.36483(15) 0.0217(11) Uani 1 1 d . .
H4 H 0.435814 -0.228923 0.362208 0.026 Uiso 1 1 calc R U
C5 C 0.5494(4) -0.1104(4) 0.37283(15) 0.0221(11) Uani 1 1 d . .
H5 H 0.603481 -0.165294 0.375358 0.026 Uiso 1 1 calc R U
C6 C 0.5688(4) 0.0076(4) 0.37703(15) 0.0205(11) Uani 1 1 d . .
C7 C 0.7465(4) -0.0276(4) 0.39186(18) 0.0349(13) Uani 1 1 d . .
H7A H 0.729933 -0.081686 0.416719 0.052 Uiso 1 1 calc R U
H7B H 0.809019 0.014968 0.400497 0.052 Uiso 1 1 calc R U
H7C H 0.756638 -0.071426 0.363313 0.052 Uiso 1 1 calc R U
C8 C 0.4891(4) 0.0893(4) 0.37349(14) 0.0180(10) Uani 1 1 d . .
C9 C 0.5236(3) 0.2130(3) 0.37981(15) 0.0153(10) Uani 1 1 d . .
C10 C 0.5471(3) 0.2515(3) 0.42594(15) 0.0170(10) Uani 1 1 d . .
C11 C 0.5005(3) 0.1934(4) 0.46750(14) 0.0190(10) Uani 1 1 d . .
H11 H 0.450575 0.134017 0.455468 0.023 Uiso 1 1 calc R U
C12 C 0.4427(4) 0.2790(4) 0.49660(16) 0.0308(12) Uani 1 1 d . .
H12A H 0.490554 0.334807 0.511002 0.046 Uiso 1 1 calc R U
H12B H 0.407339 0.236664 0.520721 0.046 Uiso 1 1 calc R U
H12C H 0.392696 0.320895 0.476898 0.046 Uiso 1 1 calc R U
C13 C 0.5814(4) 0.1291(4) 0.49687(16) 0.0274(12) Uani 1 1 d . .
H13A H 0.615056 0.071031 0.477796 0.041 Uiso 1 1 calc R U
H13B H 0.549062 0.090069 0.522672 0.041 Uiso 1 1 calc R U
H13C H 0.632096 0.185029 0.508995 0.041 Uiso 1 1 calc R U
C14 C 0.6203(4) 0.3366(4) 0.43317(15) 0.0209(10) Uani 1 1 d . .
H14 H 0.634742 0.363120 0.463807 0.025 Uiso 1 1 calc R U
C15 C 0.6740(3) 0.3849(4) 0.39695(16) 0.0191(10) Uani 1 1 d . .
C16 C 0.7608(4) 0.4684(4) 0.40732(16) 0.0258(11) Uani 1 1 d . .
H16 H 0.787875 0.493911 0.377054 0.031 Uiso 1 1 calc R U
C17 C 0.7261(4) 0.5764(4) 0.43229(19) 0.0394(14) Uani 1 1 d . .
H17A H 0.671351 0.614294 0.413978 0.059 Uiso 1 1 calc R U
H17B H 0.783574 0.630324 0.436480 0.059 Uiso 1 1 calc R U
H17C H 0.700933 0.554442 0.462577 0.059 Uiso 1 1 calc R U
C18 C 0.8474(4) 0.4079(4) 0.43420(17) 0.0330(13) Uani 1 1 d . .
H18A H 0.821700 0.375411 0.462879 0.050 Uiso 1 1 calc R U
H18B H 0.901488 0.464418 0.441653 0.050 Uiso 1 1 calc R U
H18C H 0.874735 0.344951 0.415379 0.050 Uiso 1 1 calc R U
C19 C 0.6474(3) 0.3510(3) 0.35224(14) 0.0186(10) Uani 1 1 d . .
H19 H 0.680433 0.387090 0.327274 0.022 Uiso 1 1 calc R U
C20 C 0.5747(3) 0.2664(4) 0.34252(15) 0.0164(10) Uani 1 1 d . .
C21 C 0.5540(4) 0.2280(4) 0.29293(15) 0.0232(11) Uani 1 1 d . .
H21 H 0.492566 0.176446 0.292723 0.028 Uiso 1 1 calc R U
C22 C 0.5285(4) 0.3316(4) 0.26105(16) 0.0343(13) Uani 1 1 d . .
H22A H 0.474052 0.378008 0.274273 0.051 Uiso 1 1 calc R U
H22B H 0.505958 0.302733 0.230504 0.051 Uiso 1 1 calc R U
H22C H 0.589349 0.380181 0.258023 0.051 Uiso 1 1 calc R U
C23 C 0.6412(4) 0.1568(5) 0.27358(16) 0.0348(13) Uani 1 1 d . .
H23A H 0.702344 0.205531 0.272341 0.052 Uiso 1 1 calc R U
H23B H 0.621825 0.129787 0.242358 0.052 Uiso 1 1 calc R U
H23C H 0.655267 0.089434 0.293620 0.052 Uiso 1 1 calc R U
C24 C 0.1840(4) 0.1160(4) 0.40572(16) 0.0210(11) Uani 1 1 d . .
C25 C 0.1444(4) 0.2254(4) 0.43079(16) 0.0235(11) Uani 1 1 d . .
H25A H 0.203351 0.268635 0.444470 0.028 Uiso 1 1 calc R U
H25B H 0.109820 0.276983 0.407732 0.028 Uiso 1 1 calc R U
C26 C 0.0706(4) 0.1979(4) 0.46886(17) 0.0324(13) Uani 1 1 d . .
H26A H 0.049820 0.271124 0.483986 0.039 Uiso 1 1 calc R U
H26B H 0.008671 0.160345 0.455191 0.039 Uiso 1 1 calc R U
C27 C 0.1202(4) 0.1176(4) 0.50442(17) 0.0326(13) Uani 1 1 d . .
H27A H 0.178419 0.157999 0.520094 0.039 Uiso 1 1 calc R U
H27B H 0.070435 0.097418 0.528085 0.039 Uiso 1 1 calc R U
C28 C 0.1575(4) 0.0070(4) 0.48183(17) 0.0324(13) Uani 1 1 d . .
H28A H 0.098469 -0.037459 0.468981 0.039 Uiso 1 1 calc R U
H28B H 0.193186 -0.042201 0.505381 0.039 Uiso 1 1 calc R U
C29 C 0.2299(4) 0.0349(4) 0.44322(16) 0.0256(11) Uani 1 1 d . .
H29A H 0.250547 -0.038933 0.428540 0.031 Uiso 1 1 calc R U
H29B H 0.292032 0.071813 0.456936 0.031 Uiso 1 1 calc R U
C30 C 0.0960(3) 0.0542(4) 0.37799(17) 0.0256(11) Uani 1 1 d . .
H30A H 0.123738 -0.016920 0.363696 0.031 Uiso 1 1 calc R U
H30B H 0.044351 0.029063 0.400053 0.031 Uiso 1 1 calc R U
C31 C 0.0432(4) 0.1255(4) 0.34053(17) 0.0266(12) Uani 1 1 d . .
C32 C -0.1157(4) 0.1998(5) 0.32621(18) 0.0356(13) Uani 1 1 d . .
H32A H -0.110654 0.274418 0.309236 0.043 Uiso 1 1 calc R U
H32B H -0.183414 0.195232 0.340138 0.043 Uiso 1 1 calc R U
C33 C -0.0991(4) 0.0971(5) 0.2943(2) 0.0446(15) Uani 1 1 d . .
H33A H -0.156353 0.041309 0.295852 0.053 Uiso 1 1 calc R U
H33B H -0.093888 0.123939 0.261964 0.053 Uiso 1 1 calc R U
C34 C 0.1121(4) 0.2068(4) 0.31450(16) 0.0238(11) Uani 1 1 d . .
H34A H 0.119322 0.280027 0.332412 0.029 Uiso 1 1 calc R U
H34B H 0.077415 0.226448 0.284585 0.029 Uiso 1 1 calc R U
C35 C 0.2195(4) 0.1621(4) 0.30456(15) 0.0218(10) Uani 1 1 d . .
C36 C 0.2812(4) 0.2482(4) 0.27509(15) 0.0225(11) Uani 1 1 d . .
H36A H 0.284365 0.324417 0.291102 0.027 Uiso 1 1 calc R U
H36B H 0.351858 0.218717 0.273280 0.027 Uiso 1 1 calc R U
C37 C 0.2377(4) 0.2667(4) 0.22614(16) 0.0326(13) Uani 1 1 d . .
H37A H 0.168749 0.301204 0.227380 0.039 Uiso 1 1 calc R U
H37B H 0.281611 0.321603 0.209478 0.039 Uiso 1 1 calc R U
C38 C 0.2319(4) 0.1517(4) 0.20047(16) 0.0366(13) Uani 1 1 d . .
H38A H 0.301706 0.122469 0.195544 0.044 Uiso 1 1 calc R U
H38B H 0.197705 0.163425 0.169790 0.044 Uiso 1 1 calc R U
C39 C 0.1733(4) 0.0625(4) 0.22770(17) 0.0323(13) Uani 1 1 d . .
H39A H 0.174883 -0.013385 0.211408 0.039 Uiso 1 1 calc R U
H39B H 0.101238 0.087330 0.228923 0.039 Uiso 1 1 calc R U
C40 C 0.2166(4) 0.0466(4) 0.27693(16) 0.0267(11) Uani 1 1 d . .
H40A H 0.286642 0.014905 0.275731 0.032 Uiso 1 1 calc R U
H40B H 0.174509 -0.010756 0.293235 0.032 Uiso 1 1 calc R U
C41 C 0.2477(3) 0.4420(3) 0.37900(15) 0.0161(10) Uani 1 1 d . .
C42 C 0.1882(4) 0.4799(4) 0.34088(16) 0.0219(11) Uani 1 1 d . .
H42 H 0.205302 0.455856 0.310697 0.026 Uiso 1 1 calc R U
C43 C 0.1046(4) 0.5519(4) 0.34636(17) 0.0251(11) Uani 1 1 d . .
H43 H 0.063153 0.573334 0.320171 0.030 Uiso 1 1 calc R U
C44 C 0.0813(4) 0.5929(4) 0.38979(17) 0.0260(11) Uani 1 1 d . .
C45 C -0.0010(4) 0.6757(4) 0.39404(18) 0.0338(13) Uani 1 1 d . .
C46 C 0.1414(4) 0.5604(4) 0.42750(17) 0.0314(13) Uani 1 1 d . .
H46 H 0.126602 0.588988 0.457338 0.038 Uiso 1 1 calc R U
C47 C 0.2231(4) 0.4865(4) 0.42226(16) 0.0297(12) Uani 1 1 d . .
H47 H 0.263808 0.465287 0.448726 0.036 Uiso 1 1 calc R U

loop_
_atom_site_aniso_label
_atom_site_aniso_U_11
_atom_site_aniso_U_22
_atom_site_aniso_U_33
_atom_site_aniso_U_23
_atom_site_aniso_U_13
_atom_site_aniso_U_12
Pd1 0.0215(2) 0.01147(16) 0.02176(19) 0.00088(15) -0.00024(14) 0.00181(15)
Br1 0.0272(3) 0.0119(2) 0.0799(5) 0.0026(2) -0.0079(3) 0.0010(2)
P1 0.0185(7) 0.0118(5) 0.0219(6) -0.0003(5) 0.0010(5) 0.0029(5)
O1 0.028(2) 0.0098(16) 0.050(2) -0.0023(14) 0.0043(17) -0.0056(14)
O2 0.0195(19) 0.0227(17) 0.034(2) -0.0016(14) -0.0023(15) 0.0097(15)
O3 0.019(2) 0.033(2) 0.040(2) -0.0120(15) -0.0003(16) 0.0055(15)
O4 0.021(2) 0.032(2) 0.050(2) -0.0178(17) -0.0105(17) 0.0040(16)
N1 0.042(3) 0.041(3) 0.062(4) -0.008(2) 0.011(3) 0.012(3)
C1 0.017(3) 0.020(2) 0.019(3) 0.0045(18) 0.004(2) 0.0012(19)
C2 0.032(3) 0.008(2) 0.026(3) -0.0020(18) 0.007(2) -0.003(2)
C3 0.041(4) 0.015(3) 0.061(4) -0.006(2) 0.001(3) -0.009(2)
C4 0.028(3) 0.014(2) 0.024(2) 0.0044(19) 0.005(2) 0.008(2)
C5 0.026(3) 0.023(2) 0.017(2) 0.0028(19) 0.004(2) 0.014(2)
C6 0.019(3) 0.021(2) 0.022(3) -0.0017(19) 0.005(2) 0.003(2)
C7 0.021(3) 0.040(3) 0.044(3) -0.005(3) -0.003(2) 0.014(2)
C8 0.025(3) 0.013(2) 0.016(2) -0.0002(18) 0.007(2) 0.000(2)
C9 0.012(2) 0.011(2) 0.023(3) 0.0060(18) 0.0014(19) 0.0059(18)
C10 0.016(3) 0.012(2) 0.023(3) 0.0029(18) 0.004(2) 0.0041(18)
C11 0.022(3) 0.018(2) 0.017(2) 0.0021(18) 0.006(2) -0.0002(19)
C12 0.034(3) 0.039(3) 0.019(3) 0.005(2) 0.009(2) 0.005(2)
C13 0.032(3) 0.026(3) 0.025(3) 0.009(2) 0.004(2) 0.006(2)
C14 0.027(3) 0.021(2) 0.015(2) 0.000(2) -0.001(2) 0.007(2)
C15 0.017(3) 0.014(2) 0.027(3) 0.0004(19) 0.001(2) 0.0011(19)
C16 0.025(3) 0.027(3) 0.026(3) 0.001(2) 0.007(2) 0.002(2)
C17 0.040(4) 0.031(3) 0.048(4) -0.015(3) 0.008(3) -0.005(3)
C18 0.030(3) 0.037(3) 0.032(3) 0.000(2) -0.002(2) -0.001(2)
C19 0.022(3) 0.015(2) 0.019(2) 0.0077(19) 0.004(2) 0.001(2)
C20 0.014(3) 0.016(2) 0.020(2) 0.0048(18) 0.0019(19) 0.0036(18)
C21 0.023(3) 0.029(3) 0.017(3) 0.002(2) 0.001(2) -0.004(2)
C22 0.038(3) 0.045(3) 0.020(3) 0.014(2) -0.001(2) -0.013(3)
C23 0.032(3) 0.049(3) 0.023(3) -0.001(3) 0.005(2) -0.001(3)
C24 0.017(3) 0.020(2) 0.026(3) 0.0012(19) 0.003(2) -0.001(2)
C25 0.022(3) 0.021(2) 0.027(3) -0.001(2) -0.001(2) 0.005(2)
C26 0.025(3) 0.035(3) 0.038(3) -0.003(2) 0.012(2) 0.002(2)
C27 0.026(3) 0.044(3) 0.029(3) 0.006(2) 0.012(2) -0.001(2)
C28 0.025(3) 0.029(3) 0.044(3) 0.014(2) 0.008(3) -0.001(2)
C29 0.022(3) 0.025(3) 0.030(3) 0.006(2) 0.002(2) 0.002(2)
C30 0.014(3) 0.023(3) 0.040(3) 0.000(2) 0.002(2) -0.005(2)
C31 0.017(3) 0.026(3) 0.037(3) -0.012(2) 0.001(2) 0.000(2)
C32 0.021(3) 0.047(3) 0.039(3) -0.004(3) -0.002(3) 0.008(2)
C33 0.035(4) 0.055(4) 0.044(4) -0.018(3) 0.002(3) 0.006(3)
C34 0.025(3) 0.016(2) 0.030(3) -0.005(2) -0.004(2) 0.003(2)
C35 0.028(3) 0.015(2) 0.022(2) -0.007(2) 0.001(2) 0.003(2)
C36 0.024(3) 0.023(2) 0.020(3) -0.0025(19) -0.004(2) 0.004(2)
C37 0.043(4) 0.031(3) 0.024(3) 0.001(2) 0.001(2) 0.010(3)
C38 0.049(4) 0.038(3) 0.023(3) -0.013(2) -0.006(2) 0.013(3)
C39 0.033(3) 0.027(3) 0.036(3) -0.014(2) -0.007(3) 0.010(2)
C40 0.027(3) 0.020(2) 0.033(3) -0.007(2) -0.002(2) 0.004(2)
C41 0.018(3) 0.008(2) 0.022(2) 0.0007(17) 0.002(2) -0.0004(18)
C42 0.024(3) 0.016(2) 0.025(3) -0.005(2) 0.002(2) 0.001(2)
C43 0.026(3) 0.019(2) 0.031(3) 0.002(2) -0.007(2) -0.003(2)
C44 0.025(3) 0.019(2) 0.035(3) -0.001(2) 0.007(2) 0.004(2)
C45 0.031(3) 0.030(3) 0.041(3) 0.002(2) 0.011(3) 0.004(3)
C46 0.045(4) 0.029(3) 0.020(3) -0.002(2) 0.008(3) 0.006(2)
C47 0.044(4) 0.024(3) 0.021(3) -0.001(2) 0.000(2) 0.007(2)

loop_
_atom_type_symbol
_atom_type_description
_atom_type_scat_dispersion_real
_atom_type_scat_dispersion_imag
_atom_type_scat_source
C C 0.0033 0.0016 'International Tables Vol C Tables 4.2.6.8 and 6.1.1.4'
H H 0.0000 0.0000 'International Tables Vol C Tables 4.2.6.8 and 6.1.1.4'
N N 0.0061 0.0033 'International Tables Vol C Tables 4.2.6.8 and 6.1.1.4'
O O 0.0106 0.0060 'International Tables Vol C Tables 4.2.6.8 and 6.1.1.4'
P P 0.1023 0.0942 'International Tables Vol C Tables 4.2.6.8 and 6.1.1.4'
Br Br -0.2901 2.4595 'International Tables Vol C Tables 4.2.6.8 and 6.1.1.4'
Pd Pd -0.9988 1.0072 'International Tables Vol C Tables 4.2.6.8 and 6.1.1.4'

loop_
_geom_angle_atom_site_label_1
_geom_angle_atom_site_label_2
_geom_angle_atom_site_label_3
_geom_angle
C41 Pd1 P1 97.76(13)
C41 Pd1 Br1 80.37(12)
P1 Pd1 Br1 170.93(3)
C41 Pd1 C9 174.63(16)
P1 Pd1 C9 82.98(11)
Br1 Pd1 C9 99.72(11)
C1 P1 C35 109.37(19)
C1 P1 C24 108.9(2)
C35 P1 C24 104.6(2)
C1 P1 Pd1 104.54(16)
C35 P1 Pd1 109.61(14)
C24 P1 Pd1 119.56(14)
C2 O1 C3 118.6(4)
C6 O2 C7 117.3(4)
C32 O3 C31 107.0(4)
C33 O4 C31 107.5(4)
C8 C1 C2 118.0(4)
C8 C1 P1 118.4(3)
C2 C1 P1 123.6(3)
O1 C2 C4 123.4(4)
O1 C2 C1 116.1(4)
C4 C2 C1 120.4(4)
O1 C3 H3A 109.5
O1 C3 H3B 109.5
H3A C3 H3B 109.5
O1 C3 H3C 109.5
H3A C3 H3C 109.5
H3B C3 H3C 109.5
C2 C4 C5 121.5(4)
C2 C4 H4 119.3
C5 C4 H4 119.3
C6 C5 C4 119.1(4)
C6 C5 H5 120.4
C4 C5 H5 120.4
O2 C6 C5 123.4(4)
O2 C6 C8 115.8(4)
C5 C6 C8 120.8(4)
O2 C7 H7A 109.5
O2 C7 H7B 109.5
H7A C7 H7B 109.5
O2 C7 H7C 109.5
H7A C7 H7C 109.5
H7B C7 H7C 109.5
C1 C8 C6 120.2(4)
C1 C8 C9 126.1(4)
C6 C8 C9 113.7(4)
C20 C9 C10 118.7(4)
C20 C9 C8 117.5(4)
C10 C9 C8 117.4(4)
C20 C9 Pd1 96.5(3)
C10 C9 Pd1 90.6(3)
C8 C9 Pd1 108.0(3)
C14 C10 C9 119.1(4)
C14 C10 C11 119.1(4)
C9 C10 C11 121.6(4)
C12 C11 C10 112.2(4)
C12 C11 C13 110.9(4)
C10 C11 C13 111.2(4)
C12 C11 H11 107.4
C10 C11 H11 107.4
C13 C11 H11 107.4
C11 C12 H12A 109.5
C11 C12 H12B 109.5
H12A C12 H12B 109.5
C11 C12 H12C 109.5
H12A C12 H12C 109.5
H12B C12 H12C 109.5
C11 C13 H13A 109.5
C11 C13 H13B 109.5
H13A C13 H13B 109.5
C11 C13 H13C 109.5
H13A C13 H13C 109.5
H13B C13 H13C 109.5
C10 C14 C15 122.2(4)
C10 C14 H14 118.9
C15 C14 H14 118.9
C19 C15 C14 118.2(4)
C19 C15 C16 121.9(4)
C14 C15 C16 119.9(4)
C15 C16 C17 112.1(4)
C15 C16 C18 111.0(4)
C17 C16 C18 111.2(4)
C15 C16 H16 107.5
C17 C16 H16 107.5
C18 C16 H16 107.5
C16 C17 H17A 109.5
C16 C17 H17B 109.5
H17A C17 H17B 109.5
C16 C17 H17C 109.5
H17A C17 H17C 109.5
H17B C17 H17C 109.5
C16 C18 H18A 109.5
C16 C18 H18B 109.5
H18A C18 H18B 109.5
C16 C18 H18C 109.5
H18A C18 H18C 109.5
H18B C18 H18C 109.5
C20 C19 C15 122.5(4)
C20 C19 H19 118.8
C15 C19 H19 118.8
C19 C20 C9 119.1(4)
C19 C20 C21 119.7(4)
C9 C20 C21 121.1(4)
C20 C21 C23 113.0(4)
C20 C21 C22 111.8(4)
C23 C21 C22 110.1(4)
C20 C21 H21 107.2
C23 C21 H21 107.2
C22 C21 H21 107.2
C21 C22 H22A 109.5
C21 C22 H22B 109.5
H22A C22 H22B 109.5
C21 C22 H22C 109.5
H22A C22 H22C 109.5
H22B C22 H22C 109.5
C21 C23 H23A 109.5
C21 C23 H23B 109.5
H23A C23 H23B 109.5
C21 C23 H23C 109.5
H23A C23 H23C 109.5
H23B C23 H23C 109.5
C29 C24 C30 110.8(4)
C29 C24 C25 106.8(4)
C30 C24 C25 110.8(4)
C29 C24 P1 110.2(3)
C30 C24 P1 109.2(3)
C25 C24 P1 109.0(3)
C26 C25 C24 113.7(4)
C26 C25 H25A 108.8
C24 C25 H25A 108.8
C26 C25 H25B 108.8
C24 C25 H25B 108.8
H25A C25 H25B 107.7
C27 C26 C25 110.4(4)
C27 C26 H26A 109.6
C25 C26 H26A 109.6
C27 C26 H26B 109.6
C25 C26 H26B 109.6
H26A C26 H26B 108.1
C28 C27 C26 110.8(4)
C28 C27 H27A 109.5
C26 C27 H27A 109.5
C28 C27 H27B 109.5
C26 C27 H27B 109.5
H27A C27 H27B 108.1
C27 C28 C29 111.0(4)
C27 C28 H28A 109.4
C29 C28 H28A 109.4
C27 C28 H28B 109.4
C29 C28 H28B 109.4
H28A C28 H28B 108.0
C28 C29 C24 114.0(4)
C28 C29 H29A 108.8
C24 C29 H29A 108.8
C28 C29 H29B 108.8
C24 C29 H29B 108.8
H29A C29 H29B 107.7
C31 C30 C24 116.0(4)
C31 C30 H30A 108.3
C24 C30 H30A 108.3
C31 C30 H30B 108.3
C24 C30 H30B 108.3
H30A C30 H30B 107.4
O3 C31 O4 104.1(4)
O3 C31 C30 108.7(4)
O4 C31 C30 107.0(4)
O3 C31 C34 110.0(4)
O4 C31 C34 111.3(4)
C30 C31 C34 115.0(4)
O3 C32 C33 104.4(4)
O3 C32 H32A 110.9
C33 C32 H32A 110.9
O3 C32 H32B 110.9
C33 C32 H32B 110.9
H32A C32 H32B 108.9
O4 C33 C32 106.2(4)
O4 C33 H33A 110.5
C32 C33 H33A 110.5
O4 C33 H33B 110.5
C32 C33 H33B 110.5
H33A C33 H33B 108.7
C31 C34 C35 117.0(4)
C31 C34 H34A 108.0
C35 C34 H34A 108.0
C31 C34 H34B 108.0
C35 C34 H34B 108.0
H34A C34 H34B 107.3
C34 C35 C40 112.1(4)
C34 C35 C36 113.0(4)
C40 C35 C36 105.4(4)
C34 C35 P1 103.3(3)
C40 C35 P1 118.0(3)
C36 C35 P1 105.1(3)
C37 C36 C35 114.4(4)
C37 C36 H36A 108.7
C35 C36 H36A 108.7
C37 C36 H36B 108.7
C35 C36 H36B 108.7
H36A C36 H36B 107.6
C38 C37 C36 110.2(4)
C38 C37 H37A 109.6
C36 C37 H37A 109.6
C38 C37 H37B 109.6
C36 C37 H37B 109.6
H37A C37 H37B 108.1
C37 C38 C39 110.5(4)
C37 C38 H38A 109.5
C39 C38 H38A 109.5
C37 C38 H38B 109.5
C39 C38 H38B 109.5
H38A C38 H38B 108.1
C38 C39 C40 112.7(4)
C38 C39 H39A 109.1
C40 C39 H39A 109.1
C38 C39 H39B 109.1
C40 C39 H39B 109.1
H39A C39 H39B 107.8
C39 C40 C35 112.5(4)
C39 C40 H40A 109.1
C35 C40 H40A 109.1
C39 C40 H40B 109.1
C35 C40 H40B 109.1
H40A C40 H40B 107.8
C47 C41 C42 116.9(4)
C47 C41 Pd1 117.8(3)
C42 C41 Pd1 125.1(3)
C43 C42 C41 121.2(4)
C43 C42 H42 119.4
C41 C42 H42 119.4
C42 C43 C44 120.4(4)
C42 C43 H43 119.8
C44 C43 H43 119.8
C46 C44 C43 119.2(5)
C46 C44 C45 121.3(4)
C43 C44 C45 119.3(5)
N1 C45 C44 176.9(6)
C47 C46 C44 120.4(4)
C47 C46 H46 119.8
C44 C46 H46 119.8
C46 C47 C41 121.8(5)
C46 C47 H47 119.1
C41 C47 H47 119.1

loop_
_geom_bond_atom_site_label_1
_geom_bond_atom_site_label_2
_geom_bond_distance
Pd1 C41 2.015(4)
Pd1 P1 2.3318(17)
Pd1 Br1 2.4541(15)
Pd1 C9 2.464(4)
P1 C1 1.840(4)
P1 C35 1.908(5)
P1 C24 1.915(5)
O1 C2 1.350(6)
O1 C3 1.411(5)
O2 C6 1.374(5)
O2 C7 1.425(5)
O3 C32 1.407(6)
O3 C31 1.426(5)
O4 C33 1.390(6)
O4 C31 1.438(5)
N1 C45 1.132(6)
C1 C8 1.396(6)
C1 C2 1.435(6)
C2 C4 1.363(6)
C3 H3A 0.9800
C3 H3B 0.9800
C3 H3C 0.9800
C4 C5 1.392(7)
C4 H4 0.9500
C5 C6 1.383(6)
C5 H5 0.9500
C6 C8 1.406(6)
C7 H7A 0.9800
C7 H7B 0.9800
C7 H7C 0.9800
C8 C9 1.498(6)
C9 C20 1.428(6)
C9 C10 1.429(6)
C10 C14 1.381(6)
C10 C11 1.521(6)
C11 C12 1.514(6)
C11 C13 1.527(6)
C11 H11 1.0000
C12 H12A 0.9800
C12 H12B 0.9800
C12 H12C 0.9800
C13 H13A 0.9800
C13 H13B 0.9800
C13 H13C 0.9800
C14 C15 1.397(6)
C14 H14 0.9500
C15 C19 1.384(6)
C15 C16 1.511(6)
C16 C17 1.512(6)
C16 C18 1.522(7)
C16 H16 1.0000
C17 H17A 0.9800
C17 H17B 0.9800
C17 H17C 0.9800
C18 H18A 0.9800
C18 H18B 0.9800
C18 H18C 0.9800
C19 C20 1.383(6)
C19 H19 0.9500
C20 C21 1.516(6)
C21 C23 1.528(7)
C21 C22 1.534(6)
C21 H21 1.0000
C22 H22A 0.9800
C22 H22B 0.9800
C22 H22C 0.9800
C23 H23A 0.9800
C23 H23B 0.9800
C23 H23C 0.9800
C24 C29 1.535(6)
C24 C30 1.555(6)
C24 C25 1.549(6)
C25 C26 1.525(6)
C25 H25A 0.9900
C25 H25B 0.9900
C26 C27 1.512(7)
C26 H26A 0.9900
C26 H26B 0.9900
C27 C28 1.516(7)
C27 H27A 0.9900
C27 H27B 0.9900
C28 C29 1.524(6)
C28 H28A 0.9900
C28 H28B 0.9900
C29 H29A 0.9900
C29 H29B 0.9900
C30 C31 1.507(7)
C30 H30A 0.9900
C30 H30B 0.9900
C31 C34 1.517(7)
C32 C33 1.517(7)
C32 H32A 0.9900
C32 H32B 0.9900
C33 H33A 0.9900
C33 H33B 0.9900
C34 C35 1.536(6)
C34 H34A 0.9900
C34 H34B 0.9900
C35 C40 1.546(6)
C35 C36 1.551(6)
C36 C37 1.523(6)
C36 H36A 0.9900
C36 H36B 0.9900
C37 C38 1.515(6)
C37 H37A 0.9900
C37 H37B 0.9900
C38 C39 1.517(7)
C38 H38A 0.9900
C38 H38B 0.9900
C39 C40 1.526(6)
C39 H39A 0.9900
C39 H39B 0.9900
C40 H40A 0.9900
C40 H40B 0.9900
C41 C47 1.400(6)
C41 C42 1.398(6)
C42 C43 1.387(6)
C42 H42 0.9500
C43 C44 1.385(6)
C43 H43 0.9500
C44 C46 1.376(7)
C44 C45 1.447(7)
C46 C47 1.379(7)
C46 H46 0.9500
C47 H47 0.9500

loop_
_geom_hbond_atom_site_label_D
_geom_hbond_atom_site_label_H
_geom_hbond_atom_site_label_A
_geom_hbond_distance_DH
_geom_hbond_distance_HA
_geom_hbond_distance_DA
_geom_hbond_angle_DHA
_geom_hbond_site_symmetry_A
C4 H4 Br1 0.95 2.79 3.699(5) 160.3 1_545
C25 H25B O3 0.99 2.53 3.108(6) 116.9 .
C29 H29A O1 0.99 2.32 3.105(6) 135.9 .
C30 H30A O1 0.99 2.22 3.040(6) 139.6 .
C40 H40B O1 0.99 2.38 2.881(6) 110.4 .
C40 H40B O4 0.99 2.55 3.134(6) 117.9 .

loop_
_geom_torsion_atom_site_label_1
_geom_torsion_atom_site_label_2
_geom_torsion_atom_site_label_3
_geom_torsion_atom_site_label_4
_geom_torsion
C35 P1 C1 C8 118.7(4)
C24 P1 C1 C8 -127.5(3)
Pd1 P1 C1 C8 1.4(4)
C35 P1 C1 C2 -64.3(4)
C24 P1 C1 C2 49.6(4)
Pd1 P1 C1 C2 178.4(3)
C3 O1 C2 C4 -7.7(7)
C3 O1 C2 C1 174.5(4)
C8 C1 C2 O1 179.0(4)
P1 C1 C2 O1 2.0(6)
C8 C1 C2 C4 1.1(6)
P1 C1 C2 C4 -176.0(3)
O1 C2 C4 C5 -179.0(4)
C1 C2 C4 C5 -1.2(7)
C2 C4 C5 C6 0.6(7)
C7 O2 C6 C5 -4.7(6)
C7 O2 C6 C8 175.5(4)
C4 C5 C6 O2 -179.6(4)
C4 C5 C6 C8 0.2(6)
C2 C1 C8 C6 -0.3(6)
P1 C1 C8 C6 176.9(3)
C2 C1 C8 C9 -179.4(4)
P1 C1 C8 C9 -2.2(6)
O2 C6 C8 C1 179.5(4)
C5 C6 C8 C1 -0.3(6)
O2 C6 C8 C9 -1.3(5)
C5 C6 C8 C9 178.9(4)
C1 C8 C9 C20 -106.0(5)
C6 C8 C9 C20 74.8(5)
C1 C8 C9 C10 102.2(5)
C6 C8 C9 C10 -77.0(5)
C1 C8 C9 Pd1 1.7(5)
C6 C8 C9 Pd1 -177.5(3)
C20 C9 C10 C14 -1.8(6)
C8 C9 C10 C14 149.7(4)
Pd1 C9 C10 C14 -99.6(4)
C20 C9 C10 C11 -176.1(4)
C8 C9 C10 C11 -24.6(6)
Pd1 C9 C10 C11 86.1(4)
C14 C10 C11 C12 63.1(5)
C9 C10 C11 C12 -122.6(4)
C14 C10 C11 C13 -61.7(5)
C9 C10 C11 C13 112.6(5)
C9 C10 C14 C15 -1.3(6)
C11 C10 C14 C15 173.2(4)
C10 C14 C15 C19 4.2(6)
C10 C14 C15 C16 -173.6(4)
C19 C15 C16 C17 121.3(5)
C14 C15 C16 C17 -61.1(6)
C19 C15 C16 C18 -113.8(5)
C14 C15 C16 C18 63.9(5)
C14 C15 C19 C20 -4.0(6)
C16 C15 C19 C20 173.7(4)
C15 C19 C20 C9 1.0(6)
C15 C19 C20 C21 -176.2(4)
C10 C9 C20 C19 2.0(6)
C8 C9 C20 C19 -149.5(4)
Pd1 C9 C20 C19 96.3(4)
C10 C9 C20 C21 179.1(4)
C8 C9 C20 C21 27.7(6)
Pd1 C9 C20 C21 -86.6(4)
C19 C20 C21 C23 70.7(5)
C9 C20 C21 C23 -106.5(5)
C19 C20 C21 C22 -54.2(6)
C9 C20 C21 C22 128.6(4)
C29 C24 C25 C26 -54.5(5)
C30 C24 C25 C26 66.3(5)
P1 C24 C25 C26 -173.5(3)
C24 C25 C26 C27 57.6(6)
C25 C26 C27 C28 -56.4(6)
C26 C27 C28 C29 55.9(6)
C27 C28 C29 C24 -56.4(6)
C30 C24 C29 C28 -67.1(5)
C25 C24 C29 C28 53.7(5)
P1 C24 C29 C28 171.9(3)
C29 C24 C30 C31 179.0(4)
C25 C24 C30 C31 60.6(5)
P1 C24 C30 C31 -59.5(5)
C32 O3 C31 O4 -33.3(5)
C32 O3 C31 C30 -147.2(4)
C32 O3 C31 C34 86.1(5)
C33 O4 C31 O3 29.4(5)
C33 O4 C31 C30 144.5(4)
C33 O4 C31 C34 -89.1(5)
C24 C30 C31 O3 -87.4(5)
C24 C30 C31 O4 160.6(4)
C24 C30 C31 C34 36.4(6)
C31 O3 C32 C33 24.1(5)
C31 O4 C33 C32 -14.6(6)
O3 C32 C33 O4 -5.8(6)
O3 C31 C34 C35 160.6(4)
O4 C31 C34 C35 -84.5(5)
C30 C31 C34 C35 37.5(6)
C31 C34 C35 C40 57.4(5)
C31 C34 C35 C36 176.2(4)
C31 C34 C35 P1 -70.7(4)
C34 C35 C36 C37 -65.3(5)
C40 C35 C36 C37 57.5(5)
P1 C35 C36 C37 -177.2(3)
C35 C36 C37 C38 -58.5(5)
C36 C37 C38 C39 53.9(6)
C37 C38 C39 C40 -54.6(6)
C38 C39 C40 C35 57.3(5)
C34 C35 C40 C39 67.8(5)
C36 C35 C40 C39 -55.5(5)
P1 C35 C40 C39 -172.4(3)
C47 C41 C42 C43 -4.2(6)
Pd1 C41 C42 C43 -179.3(3)
C41 C42 C43 C44 3.3(7)
C42 C43 C44 C46 -0.6(7)
C42 C43 C44 C45 174.8(4)
C43 C44 C46 C47 -1.0(7)
C45 C44 C46 C47 -176.3(5)
C44 C46 C47 C41 -0.2(8)
C42 C41 C47 C46 2.7(7)
Pd1 C41 C47 C46 178.1(4)
